data_7056562
loop_
_publ_author_name
'Budniak, Adam K.'
'Masny, Micha\/l'
'Prezelj, Kristina'
'Grzeszkiewicz, Miko\/laj'
'Gawraczy\'nski, Jakub'
'Dobrzycki, \/Lukasz'
'Cyra\'nski, Micha\/l K.'
'Ko\'zmi\'nski, Wiktor'
'Mazej, Zoran'
'Fija\/lkowski, Karol J.'
'Grochala, Wojciech'
'Leszczy\'nski, Piotr J.'

_publ_section_title
;
 Reconnaissance of reactivity of an Ag(ii)SO4 one-electron oxidizer
 towards naphthalene derivatives
;
_journal_name_full 'New J. Chem.'
_journal_paper_doi 10.1039/C7NJ02299A
_journal_year 2017
_chemical_formula_sum 'C20 H12 Br2'
_chemical_formula_weight 412.12
_space_group_crystal_system monoclinic
_space_group_IT_number 15
_space_group_name_Hall '-C 2yc'
_space_group_name_H-M_alt 'C 1 2/c 1'
_symmetry_space_group_name_Hall '-C 2yc'
_symmetry_space_group_name_H-M 'C 1 2/c 1'
_atom_sites_solution_hydrogens geom
_audit_update_record
;
2017-07-27 deposited with the CCDC.
2017-08-15 downloaded from the CCDC.
;
_cell_angle_alpha 90
_cell_angle_beta 115.2950(10)
_cell_angle_gamma 90
_cell_formula_units_Z 4
_cell_length_a 13.6190(7)
_cell_length_b 10.5374(6)
_cell_length_c 11.4528(6)
_cell_measurement_reflns_used 9426
_cell_measurement_temperature 100.(2)
_cell_measurement_theta_max 26.4162
_cell_measurement_theta_min 2.5442
_cell_volume 1485.99(14)
_computing_cell_refinement 'SAINT V8.34A (Bruker AXS Inc., 2013)'
_computing_data_collection 'APEX2 V2014 (Bruker AXS Inc., 2014)'
_computing_data_reduction 'SAINT V8.34A (Bruker AXS Inc., 2013)'
_computing_publication_material 'APEX2 V2014 (Bruker AXS Inc., 2014)'
_computing_structure_refinement 'SHELXL-2014/7 (Sheldrick, 2014)'
_computing_structure_solution 'SHELXS-2014 (Sheldrick, 2014)'
_diffrn_ambient_temperature 100.(2)
_diffrn_detector_area_resol_mean 10.4167
_diffrn_measured_fraction_theta_full 1.000
_diffrn_measured_fraction_theta_max 1.000
_diffrn_measurement_device_type 'Bruker D8 VENTURE'
_diffrn_measurement_method 'omega scans'
_diffrn_radiation_monochromator TRIUMPH
_diffrn_radiation_type MoK\a
_diffrn_radiation_wavelength 0.71073
_diffrn_reflns_av_R_equivalents 0.0313
_diffrn_reflns_av_unetI/netI 0.0173
_diffrn_reflns_number 16534
_diffrn_reflns_theta_full 26.42
_diffrn_reflns_theta_max 26.42
_diffrn_reflns_theta_min 2.54
_diffrn_source 'fine focus sealed tube'
_exptl_absorpt_coefficient_mu 5.448
_exptl_absorpt_correction_T_max 0.48
_exptl_absorpt_correction_T_min 0.26
_exptl_absorpt_correction_type multi-scan
_exptl_absorpt_process_details 'TWINABS V2014/5 (Bruker AXS Inc.)'
_exptl_crystal_colour 'pale yellow'
_exptl_crystal_density_diffrn 1.842
_exptl_crystal_density_method 'not measured'
_exptl_crystal_description prism
_exptl_crystal_F_000 808
_exptl_crystal_size_max 0.477
_exptl_crystal_size_mid 0.197
_exptl_crystal_size_min 0.156
_refine_diff_density_max 0.600
_refine_diff_density_min -0.419
_refine_ls_extinction_method none
_refine_ls_goodness_of_fit_ref 1.167
_refine_ls_hydrogen_treatment constr
_refine_ls_matrix_type full
_refine_ls_number_parameters 100
_refine_ls_number_reflns 1536
_refine_ls_number_restraints 0
_refine_ls_restrained_S_all 1.167
_refine_ls_R_factor_all 0.0355
_refine_ls_R_factor_gt 0.0303
_refine_ls_shift/su_max 0.000
_refine_ls_shift/su_mean 0.000
_refine_ls_structure_factor_coef Fsqd
_refine_ls_weighting_details 'w=1/[\s^2^(Fo^2^)+(0.0316P)^2^+8.3428P] where P=(Fo^2^+2Fc^2^)/3'
_refine_ls_weighting_scheme calc
_refine_ls_wR_factor_gt 0.0791
_refine_ls_wR_factor_ref 0.0812
_reflns_number_gt 1400
_reflns_number_total 1536
_reflns_threshold_expression 'I > 2\s(I)'
_cod_data_source_file c7nj02299a2.cif
_cod_data_source_block 4
_cod_database_code 7056562

loop_
_space_group_symop_operation_xyz
'x, y, z'
'-x, y, -z+1/2'
'x+1/2, y+1/2, z'
'-x+1/2, y+1/2, -z+1/2'
'-x, -y, -z'
'x, -y, z-1/2'
'-x+1/2, -y+1/2, -z'
'x+1/2, -y+1/2, z-1/2'

loop_
_atom_site_type_symbol
_atom_site_label
_atom_site_fract_x
_atom_site_fract_y
_atom_site_fract_z
_atom_site_U_iso_or_equiv
_atom_site_adp_type
_atom_site_calc_flag
_atom_site_refinement_flags_adp
_atom_site_refinement_flags_posn
_atom_site_occupancy
Br Br1 0.06668(3) 0.28637(3) 0.62452(3) 0.02354(14) Uani d . . 1
C C1 0.4397(3) 0.2944(3) 0.7283(3) 0.0158(6) Uani d . . 1
C C2 0.3934(3) 0.1991(3) 0.7689(3) 0.0184(7) Uani d . . 1
H H2 0.4382 0.1332 0.8215 0.022 Uiso calc U R 1
C C3 0.2808(3) 0.1960(3) 0.7348(3) 0.0183(7) Uani d . . 1
H H3 0.2506 0.1293 0.7648 0.022 Uiso calc U R 1
C C4 0.2160(3) 0.2892(3) 0.6585(3) 0.0171(6) Uani d . . 1
C C4A 0.2565(2) 0.3866(3) 0.6060(3) 0.0147(6) Uani d . . 1
C C5 0.1897(3) 0.4795(3) 0.5189(3) 0.0172(6) Uani d . . 1
H H5 0.1138 0.4792 0.4955 0.021 Uiso calc U R 1
C C6 0.2321(3) 0.5695(3) 0.4679(3) 0.0194(7) Uani d . . 1
H H6 0.1858 0.6304 0.4087 0.023 Uiso calc U R 1
C C7 0.3440(3) 0.5720(3) 0.5030(3) 0.0191(7) Uani d . . 1
H H7 0.3732 0.6343 0.4668 0.023 Uiso calc U R 1
C C8 0.4118(3) 0.4853(3) 0.5890(3) 0.0167(7) Uani d . . 1
H H8 0.4877 0.4896 0.6129 0.02 Uiso calc U R 1
C C8A 0.3709(3) 0.3896(3) 0.6428(3) 0.0151(6) Uani d . . 1

loop_
_atom_site_aniso_label
_atom_site_aniso_U_11
_atom_site_aniso_U_22
_atom_site_aniso_U_33
_atom_site_aniso_U_12
_atom_site_aniso_U_13
_atom_site_aniso_U_23
Br1 0.01551(19) 0.0336(2) 0.0215(2) -0.00725(13) 0.00788(14) -0.00114(14)
C1 0.0166(17) 0.0178(15) 0.0120(14) -0.0014(12) 0.0052(12) -0.0038(12)
C2 0.0228(17) 0.0166(15) 0.0124(15) -0.0012(13) 0.0042(13) 0.0001(12)
C3 0.0220(16) 0.0180(15) 0.0146(15) -0.0065(13) 0.0077(13) -0.0009(12)
C4 0.0151(15) 0.0217(16) 0.0146(15) -0.0067(12) 0.0063(12) -0.0061(13)
C4A 0.0148(14) 0.0160(15) 0.0123(14) -0.0035(12) 0.0049(12) -0.0051(12)
C5 0.0131(15) 0.0208(15) 0.0142(15) 0.0001(12) 0.0024(12) -0.0036(13)
C6 0.0226(17) 0.0164(15) 0.0157(15) 0.0024(13) 0.0047(13) 0.0006(13)
C7 0.0218(16) 0.0167(15) 0.0185(16) -0.0039(13) 0.0084(13) 0.0021(13)
C8 0.0158(16) 0.0181(15) 0.0167(16) -0.0033(12) 0.0075(13) -0.0004(12)
C8A 0.0168(15) 0.0148(14) 0.0140(15) -0.0022(12) 0.0070(12) -0.0031(12)

loop_
_atom_type_symbol
_atom_type_description
_atom_type_scat_dispersion_real
_atom_type_scat_dispersion_imag
_atom_type_scat_source
C C 0.0033 0.0016 'International Tables Vol C Tables 4.2.6.8 and 6.1.1.4'
H H 0.0000 0.0000 'International Tables Vol C Tables 4.2.6.8 and 6.1.1.4'
Br Br -0.2901 2.4595 'International Tables Vol C Tables 4.2.6.8 and 6.1.1.4'

loop_
_geom_angle_atom_site_label_1
_geom_angle_atom_site_label_2
_geom_angle_atom_site_label_3
_geom_angle_site_symmetry_3
_geom_angle
C2 C1 C8A . 118.9(3)
C2 C1 C1 2_656 119.1(3)
C8A C1 C1 2_656 122.0(2)
C1 C2 C3 . 121.8(3)
C1 C2 H2 . 119.1
C3 C2 H2 . 119.1
C4 C3 C2 . 119.4(3)
C4 C3 H3 . 120.3
C2 C3 H3 . 120.3
C3 C4 C4A . 122.3(3)
C3 C4 Br1 . 117.6(2)
C4A C4 Br1 . 120.1(2)
C4 C4A C5 . 123.5(3)
C4 C4A C8A . 117.6(3)
C5 C4A C8A . 118.9(3)
C6 C5 C4A . 121.3(3)
C6 C5 H5 . 119.3
C4A C5 H5 . 119.3
C5 C6 C7 . 119.9(3)
C5 C6 H6 . 120.1
C7 C6 H6 . 120.1
C8 C7 C6 . 120.7(3)
C8 C7 H7 . 119.7
C6 C7 H7 . 119.7
C7 C8 C8A . 121.3(3)
C7 C8 H8 . 119.4
C8A C8 H8 . 119.4
C8 C8A C4A . 118.0(3)
C8 C8A C1 . 122.2(3)
C4A C8A C1 . 119.8(3)

loop_
_geom_bond_atom_site_label_1
_geom_bond_atom_site_label_2
_geom_bond_site_symmetry_2
_geom_bond_distance
Br1 C4 . 1.901(3)
C1 C2 . 1.369(5)
C1 C8A . 1.435(4)
C1 C1 2_656 1.498(6)
C2 C3 . 1.412(5)
C2 H2 . 0.95
C3 C4 . 1.359(5)
C3 H3 . 0.95
C4 C4A . 1.415(4)
C4A C5 . 1.416(4)
C4A C8A . 1.431(4)
C5 C6 . 1.365(5)
C5 H5 . 0.95
C6 C7 . 1.401(5)
C6 H6 . 0.95
C7 C8 . 1.371(5)
C7 H7 . 0.95
C8 C8A . 1.414(4)
C8 H8 . 0.95

loop_
_geom_torsion_atom_site_label_1
_geom_torsion_atom_site_label_2
_geom_torsion_atom_site_label_3
_geom_torsion_atom_site_label_4
_geom_torsion_site_symmetry_1
_geom_torsion
C8A C1 C2 C3 . -3.6(5)
C1 C1 C2 C3 2_656 178.0(3)
C1 C2 C3 C4 . 0.7(5)
C2 C3 C4 C4A . 3.4(5)
C2 C3 C4 Br1 . -176.1(2)
C3 C4 C4A C5 . 175.3(3)
Br1 C4 C4A C5 . -5.3(4)
C3 C4 C4A C8A . -4.2(5)
Br1 C4 C4A C8A . 175.3(2)
C4 C4A C5 C6 . -178.1(3)
C8A C4A C5 C6 . 1.4(5)
C4A C5 C6 C7 . -0.8(5)
C5 C6 C7 C8 . -0.5(5)
C6 C7 C8 C8A . 1.3(5)
C7 C8 C8A C4A . -0.7(5)
C7 C8 C8A C1 . 177.0(3)
C4 C4A C8A C8 . 178.9(3)
C5 C4A C8A C8 . -0.6(4)
C4 C4A C8A C1 . 1.1(4)
C5 C4A C8A C1 . -178.4(3)
C2 C1 C8A C8 . -175.1(3)
C1 C1 C8A C8 2_656 3.3(5)
C2 C1 C8A C4A . 2.6(4)
C1 C1 C8A C4A 2_656 -178.9(3)
